data_4074401
loop_
_publ_author_name
'Bolton, Paul D.'
'Adams, Nico'
'Clot, Eric'
'Cowley, Andrew R.'
'Wilson, Paul J.'
'Schr\"oder, Martin'
'Mountford, Philip'

_publ_section_title
;
 Synthesis and Ethylene Polymerization Capability of Metallocene-like
 Imido Titanium Dialkyl Compounds and Their Reactions with AliBu3
;
_journal_issue 23
_journal_name_full Organometallics
_journal_page_first 5549
_journal_paper_doi 10.1021/om0606136
_journal_volume 25
_journal_year 2006
_chemical_compound_source
;
synthesis as described
;
_chemical_formula_moiety ' C21 H40 N4 Ti1 '
_chemical_formula_sum 'C21 H40 N4 Ti'
_chemical_formula_weight 396.48
_space_group_IT_number 14
_symmetry_cell_setting monoclinic
_symmetry_space_group_name_Hall '-P 2yn'
_symmetry_space_group_name_H-M 'P 1 21/n 1'
_atom_sites_solution_hydrogens geom
_atom_sites_solution_primary direct
_cell_angle_alpha 90
_cell_angle_beta 98.1573(11)
_cell_angle_gamma 90
_cell_formula_units_Z 4
_cell_length_a 9.2576(2)
_cell_length_b 15.0649(3)
_cell_length_c 16.0266(3)
_cell_measurement_reflns_used 21293
_cell_measurement_temperature 150
_cell_measurement_theta_max 28
_cell_measurement_theta_min 5
_cell_volume 2212.53(8)
_computing_cell_refinement
; 
KappaCCD software 'DENZO' (Otwinowski & Minor, 1996) 
;
_computing_data_collection
; 
KappaCCD software 'Collect' (Nonius, 2000) 
;
_computing_data_reduction
; 
KappaCCD software 'DENZO' (Otwinowski & Minor, 1996) 
;
_computing_publication_material
; 
CRYSTALS (Watkin et al, 2001) 
;
_computing_structure_refinement
; 
CRYSTALS (Watkin et al, 2001) 
;
_computing_structure_solution 'SIR92 (Giacovazzo et al, 1992)'
_diffrn_ambient_temperature 150
_diffrn_measured_fraction_theta_full 0.997
_diffrn_measured_fraction_theta_max 0.997
_diffrn_measurement_device_type
; 
Nonius KappaCCD 
;
_diffrn_measurement_method \w
_diffrn_radiation_monochromator graphite
_diffrn_radiation_type 'Mo K\a'
_diffrn_radiation_wavelength 0.71073
_diffrn_reflns_av_R_equivalents 0.039
_diffrn_reflns_limit_h_max 12
_diffrn_reflns_limit_h_min -12
_diffrn_reflns_limit_k_max 19
_diffrn_reflns_limit_k_min -19
_diffrn_reflns_limit_l_max 20
_diffrn_reflns_limit_l_min -20
_diffrn_reflns_number 21293
_diffrn_reflns_theta_full 27.469
_diffrn_reflns_theta_max 27.469
_diffrn_reflns_theta_min 5.140
_diffrn_standards_decay_% 0.00
_diffrn_standards_interval_count 0
_diffrn_standards_interval_time 0
_diffrn_standards_number 0
_exptl_absorpt_coefficient_mu 0.399
_exptl_absorpt_correction_T_max 0.95
_exptl_absorpt_correction_T_min 0.93
_exptl_absorpt_correction_type multi-scan
_exptl_absorpt_process_details
; 
 Denzo/Scalepack (Otwinowski & Minor, 1996) 
;
_exptl_crystal_colour ' orange '
_exptl_crystal_density_diffrn 1.190
_exptl_crystal_description ' fragment '
_exptl_crystal_F_000 864
_exptl_crystal_size_max 0.18
_exptl_crystal_size_mid 0.14
_exptl_crystal_size_min 0.14
_refine_diff_density_max 0.79
_refine_diff_density_min -0.53
_refine_ls_extinction_method None
_refine_ls_goodness_of_fit_ref 1.0353
_refine_ls_hydrogen_treatment mixed
_refine_ls_matrix_type full
_refine_ls_number_parameters 259
_refine_ls_number_reflns 3922
_refine_ls_number_restraints 6
_refine_ls_R_factor_all 0.0599
_refine_ls_R_factor_gt 0.0469
_refine_ls_shift/su_max 0.002363
_refine_ls_structure_factor_coef F
_refine_ls_weighting_details
;
 Method, part 1, Chebychev polynomial, (Watkin, 1994, Prince, 1982) 
 [weight] = 1.0/[A~0~*T~0~(x)+A~1~*T~1~(x) ... +A~n-1~]*T~n-1~(x)] 
 where A~i~ are the Chebychev coefficients listed below and x= Fcalc/Fmax 
 Method = Robust Weighting (Prince, 1982) 
 W = [weight] * [1-(deltaF/6*sigmaF)^2^]^2^ 
 A~i~ are: 
 1.75 1.09 1.23 
;
_refine_ls_weighting_scheme calc
_refine_ls_wR_factor_all 0.0697
_refine_ls_wR_factor_gt 0.0603
_refine_ls_wR_factor_ref 0.0603
_reflns_limit_h_max 11
_reflns_limit_h_min -12
_reflns_limit_k_max 19
_reflns_limit_k_min 0
_reflns_limit_l_max 20
_reflns_limit_l_min 0
_reflns_number_gt 3922
_reflns_number_total 5011
_reflns_threshold_expression I>3.00u(I)
_cod_data_source_file om0606136si20060707_074336.cif
_cod_data_source_block arc862
_cod_depositor_comments
;
The following automatic conversions were performed:

'_symmetry_cell_setting' value 'Monoclinic' changed to 'monoclinic'
according to /home/saulius/struct/CIF-dictionaries/cif_core.dic
dictionary named 'cif_core.dic' version 2.4.1 from 2010-06-29.

Automatic conversion script
Id: cif_fix_values 1715 2011-07-08 13:25:40Z adriana 
;
_cod_original_sg_symbol_H-M 'P 1 21/n 1 '
_cod_original_formula_sum ' C21 H40 N4 Ti1 '
_cod_database_code 4074401

loop_
_symmetry_equiv_pos_as_xyz
x,y,z
-x,-y,-z
-x+1/2,y+1/2,-z+1/2
x+1/2,-y+1/2,z+1/2

loop_
_atom_site_label
_atom_site_type_symbol
_atom_site_fract_x
_atom_site_fract_y
_atom_site_fract_z
_atom_site_U_iso_or_equiv
_atom_site_occupancy
_atom_site_adp_type
_atom_site_refinement_flags_posn
Ti1 Ti 0.19587(3) 0.44607(2) 0.237202(19) 0.0265 1.0000 Uani .
N1 N 0.13432(16) 0.40165(10) 0.32775(10) 0.0282 1.0000 Uani .
C3 C 0.1372(2) 0.35316(11) 0.40160(11) 0.0282 1.0000 Uani .
C4 C 0.2768(2) 0.33368(13) 0.44666(13) 0.0347 1.0000 Uani .
C5 C 0.2951(2) 0.28572(14) 0.52098(13) 0.0407 1.0000 Uani .
C6 C 0.1743(3) 0.25444(15) 0.55386(13) 0.0447 1.0000 Uani .
C7 C 0.0364(3) 0.27216(14) 0.51066(13) 0.0400 1.0000 Uani .
C8 C 0.0129(2) 0.32023(12) 0.43544(12) 0.0313 1.0000 Uani .
C9 C -0.1440(2) 0.33935(13) 0.39315(13) 0.0348 1.0000 Uani .
C10 C -0.2599(2) 0.29073(17) 0.43595(16) 0.0476 1.0000 Uani .
C11 C -0.1716(2) 0.43953(15) 0.40039(15) 0.0424 1.0000 Uani .
C12 C -0.1654(2) 0.30865(14) 0.30083(13) 0.0377 1.0000 Uani .
C1 C 0.0805(2) 0.35917(12) 0.13819(12) 0.0294 1.0000 Uani D
C2 C 0.4025(2) 0.37187(13) 0.24779(14) 0.0322 1.0000 Uani D
N2 N 0.2887(2) 0.53260(12) 0.12513(11) 0.0391 1.0000 Uani .
C13 C 0.3866(3) 0.60567(17) 0.16023(17) 0.0507 1.0000 Uani .
C14 C 0.4373(3) 0.59571(17) 0.25295(17) 0.0509 1.0000 Uani .
N3 N 0.3127(2) 0.57134(11) 0.30026(12) 0.0382 1.0000 Uani .
C15 C 0.2117(3) 0.64658(16) 0.30170(17) 0.0523 1.0000 Uani .
C16 C 0.0554(3) 0.61967(15) 0.27882(18) 0.0511 1.0000 Uani .
N4 N 0.0306(2) 0.56234(11) 0.20103(11) 0.0375 1.0000 Uani .
C17 C 0.0597(3) 0.61497(18) 0.12622(17) 0.0536 1.0000 Uani .
C18 C 0.1554(3) 0.56747(19) 0.07461(16) 0.0521 1.0000 Uani .
C19 C 0.3654(3) 0.4780(2) 0.06877(17) 0.0574 1.0000 Uani .
C20 C 0.3786(2) 0.54855(14) 0.38662(14) 0.0417 1.0000 Uani .
C21 C -0.1219(2) 0.53090(17) 0.19012(16) 0.0463 1.0000 Uani .
H1 H -0.007(3) 0.369(3) 0.126(2) 0.076(10) 1.0000 Uiso D
H2 H 0.085(4) 0.308(2) 0.157(3) 0.085(11) 1.0000 Uiso D
H3 H 0.117(4) 0.356(2) 0.094(2) 0.073(10) 1.0000 Uiso D
H4 H 0.474(5) 0.406(3) 0.260(3) 0.113(16) 1.0000 Uiso D
H5 H 0.401(5) 0.348(3) 0.195(2) 0.095(13) 1.0000 Uiso D
H6 H 0.405(4) 0.334(2) 0.286(2) 0.064(9) 1.0000 Uiso D
H41 H 0.3653 0.3555 0.4238 0.0406 1.0000 Uiso .
H51 H 0.3954 0.2736 0.5509 0.0470 1.0000 Uiso .
H61 H 0.1861 0.2198 0.6076 0.0527 1.0000 Uiso .
H71 H -0.0505 0.2494 0.5346 0.0484 1.0000 Uiso .
H101 H -0.3593 0.3055 0.4061 0.0579 1.0000 Uiso .
H102 H -0.2521 0.3099 0.4962 0.0579 1.0000 Uiso .
H103 H -0.2436 0.2252 0.4334 0.0579 1.0000 Uiso .
H111 H -0.2731 0.4537 0.3733 0.0515 1.0000 Uiso .
H112 H -0.1598 0.4569 0.4612 0.0515 1.0000 Uiso .
H113 H -0.1000 0.4731 0.3713 0.0515 1.0000 Uiso .
H121 H -0.2677 0.3216 0.2745 0.0447 1.0000 Uiso .
H122 H -0.0956 0.3410 0.2695 0.0447 1.0000 Uiso .
H123 H -0.1468 0.2434 0.2985 0.0447 1.0000 Uiso .
H131 H 0.3328 0.6631 0.1506 0.0612 1.0000 Uiso .
H132 H 0.4741 0.6066 0.1301 0.0612 1.0000 Uiso .
H141 H 0.4808 0.6531 0.2755 0.0610 1.0000 Uiso .
H142 H 0.5131 0.5480 0.2617 0.0610 1.0000 Uiso .
H151 H 0.2251 0.6725 0.3597 0.0620 1.0000 Uiso .
H152 H 0.2355 0.6924 0.2606 0.0620 1.0000 Uiso .
H161 H -0.0055 0.6744 0.2685 0.0627 1.0000 Uiso .
H162 H 0.0247 0.5858 0.3270 0.0627 1.0000 Uiso .
H171 H 0.1078 0.6720 0.1463 0.0641 1.0000 Uiso .
H172 H -0.0354 0.6279 0.0903 0.0641 1.0000 Uiso .
H181 H 0.1842 0.6094 0.0315 0.0622 1.0000 Uiso .
H182 H 0.0996 0.5167 0.0456 0.0622 1.0000 Uiso .
H191 H 0.3002 0.4285 0.0448 0.0708 1.0000 Uiso .
H192 H 0.3918 0.5157 0.0219 0.0708 1.0000 Uiso .
H193 H 0.4561 0.4526 0.1014 0.0708 1.0000 Uiso .
H201 H 0.3000 0.5319 0.4205 0.0490 1.0000 Uiso .
H202 H 0.4336 0.6009 0.4131 0.0490 1.0000 Uiso .
H203 H 0.4469 0.4974 0.3849 0.0490 1.0000 Uiso .
H211 H -0.1406 0.4927 0.1387 0.0546 1.0000 Uiso .
H212 H -0.1894 0.5830 0.1836 0.0546 1.0000 Uiso .
H213 H -0.1390 0.4957 0.2407 0.0546 1.0000 Uiso .

loop_
_atom_site_aniso_label
_atom_site_aniso_U_11
_atom_site_aniso_U_22
_atom_site_aniso_U_33
_atom_site_aniso_U_23
_atom_site_aniso_U_13
_atom_site_aniso_U_12
Ti1 0.02997(18) 0.01952(18) 0.02947(18) 0.00017(11) 0.00227(11) -0.00106(11)
N1 0.0286(7) 0.0224(7) 0.0322(7) 0.0011(6) -0.0010(6) -0.0002(6)
C3 0.0337(9) 0.0195(8) 0.0299(8) -0.0004(6) -0.0008(7) -0.0021(6)
C4 0.0361(10) 0.0267(9) 0.0387(10) 0.0017(7) -0.0042(7) -0.0031(7)
C5 0.0479(11) 0.0321(10) 0.0375(10) 0.0025(8) -0.0096(8) 0.0027(8)
C6 0.0637(14) 0.0370(11) 0.0310(10) 0.0079(8) -0.0018(9) 0.0013(9)
C7 0.0508(12) 0.0352(10) 0.0350(10) 0.0028(8) 0.0089(8) -0.0039(9)
C8 0.0372(9) 0.0253(8) 0.0307(9) -0.0008(7) 0.0024(7) -0.0013(7)
C9 0.0327(9) 0.0323(9) 0.0401(10) 0.0006(8) 0.0070(7) -0.0031(7)
C10 0.0395(11) 0.0503(13) 0.0550(13) 0.0042(10) 0.0136(9) -0.0079(10)
C11 0.0401(11) 0.0377(11) 0.0509(12) -0.0031(9) 0.0109(9) 0.0034(9)
C12 0.0337(9) 0.0381(10) 0.0398(10) -0.0014(8) 0.0000(8) -0.0015(8)
C1 0.0335(9) 0.0229(8) 0.0295(9) -0.0006(7) -0.0036(7) -0.0022(7)
C2 0.0290(9) 0.0244(9) 0.0420(10) 0.0003(8) 0.0013(7) 0.0012(7)
N2 0.0433(9) 0.0364(9) 0.0390(9) 0.0043(7) 0.0104(7) -0.0021(7)
C13 0.0448(12) 0.0498(13) 0.0585(14) 0.0074(11) 0.0102(10) -0.0109(10)
C14 0.0493(13) 0.0424(13) 0.0608(14) 0.0063(11) 0.0068(10) -0.0171(10)
N3 0.0488(10) 0.0256(8) 0.0393(9) -0.0015(6) 0.0036(7) -0.0085(7)
C15 0.0654(15) 0.0323(11) 0.0573(14) -0.0066(10) 0.0021(11) 0.0044(10)
C16 0.0586(14) 0.0270(10) 0.0712(16) -0.0101(10) 0.0215(12) 0.0038(9)
N4 0.0450(9) 0.0260(8) 0.0418(9) 0.0060(7) 0.0073(7) 0.0077(7)
C17 0.0547(14) 0.0489(14) 0.0567(14) 0.0203(11) 0.0058(11) 0.0094(11)
C18 0.0531(13) 0.0607(15) 0.0416(12) 0.0186(11) 0.0036(10) 0.0009(11)
C19 0.0636(16) 0.0663(16) 0.0471(13) 0.0009(12) 0.0245(11) 0.0032(13)
C20 0.0454(11) 0.0343(11) 0.0428(11) -0.0069(8) -0.0025(9) -0.0084(8)
C21 0.0391(11) 0.0454(12) 0.0520(13) 0.0047(10) -0.0020(9) 0.0105(9)

loop_
_atom_type_symbol
_atom_type_scat_dispersion_real
_atom_type_scat_dispersion_imag
_atom_type_scat_Cromer_Mann_a1
_atom_type_scat_Cromer_Mann_b1
_atom_type_scat_Cromer_Mann_a2
_atom_type_scat_Cromer_Mann_b2
_atom_type_scat_Cromer_Mann_a3
_atom_type_scat_Cromer_Mann_b3
_atom_type_scat_Cromer_Mann_a4
_atom_type_scat_Cromer_Mann_b4
_atom_type_scat_Cromer_Mann_c
_atom_type_scat_source
'C   ' 0.0033 0.0016 2.3100 20.8439 1.0200 10.2075 1.5886 0.5687 0.8650 51.6512 0.2156 International_Tables_Vol_IV_Table_2.2B
'H   ' 0.0000 0.0000 0.4930 10.5109 0.3229 26.1257 0.1402 3.1424 0.0408 57.7998 0.0030 International_Tables_Vol_IV_Table_2.2B
'N   ' 0.0061 0.0033 12.2126 0.0057 3.1322 9.8933 2.0125 28.9975 1.1663 0.5826 -11.5290 International_Tables_Vol_IV_Table_2.2B
'Ti  ' 0.2776 0.4457 9.7595 7.8508 7.3558 0.5000 1.6991 35.6338 1.9021 116.1050 1.2807 International_Tables_Vol_IV_Table_2.2B

loop_
_geom_angle_atom_site_label_1
_geom_angle_atom_site_label_2
_geom_angle_atom_site_label_3
_geom_angle
_geom_angle_publ_flag
N1 Ti1 C1 100.72(7) yes
N1 Ti1 C2 97.03(8) yes
C1 Ti1 C2 94.63(8) yes
N1 Ti1 N2 169.89(7) yes
C1 Ti1 N2 88.46(7) yes
C2 Ti1 N2 86.32(7) yes
N1 Ti1 N3 97.73(7) yes
C1 Ti1 N3 159.50(7) yes
C2 Ti1 N3 91.90(7) yes
N2 Ti1 N3 72.56(6) yes
N1 Ti1 N4 102.19(7) yes
C1 Ti1 N4 91.89(7) yes
C2 Ti1 N4 158.17(7) yes
N2 Ti1 N4 73.03(6) yes
N3 Ti1 N4 75.46(7) yes
Ti1 N1 C3 158.70(13) yes
N1 C3 C4 116.66(16) yes
N1 C3 C8 125.98(16) yes
C4 C3 C8 117.36(16) yes
C3 C4 C5 122.55(19) yes
C3 C4 H41 118.7 no
C5 C4 H41 118.7 no
C4 C5 C6 119.92(19) yes
C4 C5 H51 120.0 no
C6 C5 H51 120.0 no
C5 C6 C7 118.66(19) yes
C5 C6 H61 120.7 no
C7 C6 H61 120.7 no
C6 C7 C8 123.3(2) yes
C6 C7 H71 118.3 no
C8 C7 H71 118.3 no
C3 C8 C7 118.20(18) yes
C3 C8 C9 121.87(16) yes
C7 C8 C9 119.90(18) yes
C8 C9 C10 112.85(17) yes
C8 C9 C11 107.88(16) yes
C10 C9 C11 107.43(17) yes
C8 C9 C12 110.63(16) yes
C10 C9 C12 106.46(17) yes
C11 C9 C12 111.60(18) yes
C9 C10 H101 109.5 no
C9 C10 H102 109.5 no
H101 C10 H102 109.5 no
C9 C10 H103 109.5 no
H101 C10 H103 109.5 no
H102 C10 H103 109.5 no
C9 C11 H111 109.5 no
C9 C11 H112 109.5 no
H111 C11 H112 109.5 no
C9 C11 H113 109.5 no
H111 C11 H113 109.5 no
H112 C11 H113 109.5 no
C9 C12 H121 109.5 no
C9 C12 H122 109.5 no
H121 C12 H122 109.5 no
C9 C12 H123 109.5 no
H121 C12 H123 109.5 no
H122 C12 H123 109.5 no
Ti1 C1 H1 115(3) no
Ti1 C1 H2 107(3) no
H1 C1 H2 105(4) no
Ti1 C1 H3 116(3) no
H1 C1 H3 108(4) no
H2 C1 H3 104(4) no
Ti1 C2 H4 111(4) no
Ti1 C2 H5 103(3) no
H4 C2 H5 111(4) no
Ti1 C2 H6 109(2) no
H4 C2 H6 108(4) no
H5 C2 H6 113(4) no
Ti1 N2 C13 111.86(14) yes
Ti1 N2 C18 103.69(13) yes
C13 N2 C18 111.26(19) yes
Ti1 N2 C19 113.44(15) yes
C13 N2 C19 108.95(19) yes
C18 N2 C19 107.5(2) yes
N2 C13 C14 112.90(19) yes
N2 C13 H131 108.6 no
C14 C13 H131 108.6 no
N2 C13 H132 108.6 no
C14 C13 H132 108.6 no
H131 C13 H132 109.5 no
C13 C14 N3 111.5(2) yes
C13 C14 H141 109.0 no
N3 C14 H141 109.0 no
C13 C14 H142 109.0 no
N3 C14 H142 109.0 no
H141 C14 H142 109.5 no
Ti1 N3 C14 108.59(13) yes
Ti1 N3 C15 111.93(14) yes
C14 N3 C15 110.62(18) yes
Ti1 N3 C20 108.88(12) yes
C14 N3 C20 106.51(18) yes
C15 N3 C20 110.14(18) yes
N3 C15 C16 112.43(19) yes
N3 C15 H151 108.7 no
C16 C15 H151 108.7 no
N3 C15 H152 108.7 no
C16 C15 H152 108.7 no
H151 C15 H152 109.5 no
C15 C16 N4 112.7(2) yes
C15 C16 H161 108.7 no
N4 C16 H161 108.7 no
C15 C16 H162 108.7 no
N4 C16 H162 108.7 no
H161 C16 H162 109.5 no
Ti1 N4 C16 101.89(13) yes
Ti1 N4 C17 114.16(14) yes
C16 N4 C17 109.65(18) yes
Ti1 N4 C21 111.67(13) yes
C16 N4 C21 108.24(18) yes
C17 N4 C21 110.73(18) yes
N4 C17 C18 112.5(2) yes
N4 C17 H171 108.7 no
C18 C17 H171 108.7 no
N4 C17 H172 108.7 no
C18 C17 H172 108.7 no
H171 C17 H172 109.5 no
C17 C18 N2 112.7(2) yes
C17 C18 H181 108.6 no
N2 C18 H181 108.6 no
C17 C18 H182 108.6 no
N2 C18 H182 108.6 no
H181 C18 H182 109.5 no
N2 C19 H191 109.5 no
N2 C19 H192 109.5 no
H191 C19 H192 109.5 no
N2 C19 H193 109.5 no
H191 C19 H193 109.5 no
H192 C19 H193 109.5 no
N3 C20 H201 109.5 no
N3 C20 H202 109.5 no
H201 C20 H202 109.5 no
N3 C20 H203 109.5 no
H201 C20 H203 109.5 no
H202 C20 H203 109.5 no
N4 C21 H211 109.5 no
N4 C21 H212 109.5 no
H211 C21 H212 109.5 no
N4 C21 H213 109.5 no
H211 C21 H213 109.5 no
H212 C21 H213 109.5 no

loop_
_geom_bond_atom_site_label_1
_geom_bond_atom_site_label_2
_geom_bond_distance
_geom_bond_publ_flag
Ti1 N1 1.7644(16) yes
Ti1 C1 2.2118(18) yes
Ti1 C2 2.2008(19) yes
Ti1 N2 2.4703(18) yes
Ti1 N3 2.3328(17) yes
Ti1 N4 2.3440(17) yes
N1 C3 1.388(2) yes
C3 C4 1.419(3) yes
C3 C8 1.429(3) yes
C4 C5 1.383(3) yes
C4 H41 1.000 no
C5 C6 1.384(4) yes
C5 H51 1.000 no
C6 C7 1.390(3) yes
C6 H61 1.000 no
C7 C8 1.397(3) yes
C7 H71 1.000 no
C8 C9 1.540(3) yes
C9 C10 1.539(3) yes
C9 C11 1.538(3) yes
C9 C12 1.536(3) yes
C10 H101 1.000 no
C10 H102 1.000 no
C10 H103 1.000 no
C11 H111 1.000 no
C11 H112 1.000 no
C11 H113 1.000 no
C12 H121 1.000 no
C12 H122 1.000 no
C12 H123 1.000 no
C1 H1 0.82(3) no
C1 H2 0.83(3) no
C1 H3 0.83(3) no
C2 H4 0.84(4) no
C2 H5 0.92(3) no
C2 H6 0.83(3) no
N2 C13 1.485(3) yes
N2 C18 1.474(3) yes
N2 C19 1.476(3) yes
C13 C14 1.501(4) yes
C13 H131 1.000 no
C13 H132 1.000 no
C14 N3 1.513(3) yes
C14 H141 1.000 no
C14 H142 1.000 no
N3 C15 1.471(3) yes
N3 C20 1.472(3) yes
C15 C16 1.498(4) yes
C15 H151 1.000 no
C15 H152 1.000 no
C16 N4 1.507(3) yes
C16 H161 1.000 no
C16 H162 1.000 no
N4 C17 1.493(3) yes
N4 C21 1.475(3) yes
C17 C18 1.479(4) yes
C17 H171 1.000 no
C17 H172 1.000 no
C18 H181 1.000 no
C18 H182 1.000 no
C19 H191 1.000 no
C19 H192 1.000 no
C19 H193 1.000 no
C20 H201 1.000 no
C20 H202 1.000 no
C20 H203 1.000 no
C21 H211 1.000 no
C21 H212 1.000 no
C21 H213 1.000 no
